data_9007441
loop_
_publ_author_name
'Jellinek, F.'

_publ_section_title
;
 The structures of the chromium sulphides
;
_journal_name_full 'Acta Crystallographica'
_journal_page_first 620
_journal_page_last 628
_journal_paper_doi 10.1107/S0365110X57002200
_journal_volume 10
_journal_year 1957
_chemical_formula_structural Cr2S3
_chemical_formula_sum 'Cr2 S3'
_space_group_IT_number 148
_symmetry_space_group_name_Hall '-R 3'
_symmetry_space_group_name_H-M 'R -3 :H'
_cell_angle_alpha 90
_cell_angle_beta 90
_cell_angle_gamma 120
_cell_length_a 5.937
_cell_length_b 5.937
_cell_length_c 16.698
_cell_formula_units_Z 6
_cell_volume 509.717
_database_code_amcsd 0009200
_exptl_crystal_density_diffrn 3.913
_cod_original_sg_symbol_H-M 'R -3'
_cod_database_code 9007441
_amcsd_formula_title Cr2S3

loop_
_space_group_symop_operation_xyz
x,y,z
2/3+x,1/3+y,1/3+z
1/3+x,2/3+y,2/3+z
y,-x+y,-z
2/3+y,1/3-x+y,1/3-z
1/3+y,2/3-x+y,2/3-z
-x+y,-x,z
2/3-x+y,1/3-x,1/3+z
1/3-x+y,2/3-x,2/3+z
-x,-y,-z
2/3-x,1/3-y,1/3-z
1/3-x,2/3-y,2/3-z
-y,x-y,z
2/3-y,1/3+x-y,1/3+z
1/3-y,2/3+x-y,2/3+z
x-y,x,-z
2/3+x-y,1/3+x,1/3-z
1/3+x-y,2/3+x,2/3-z

loop_
_atom_site_label
_atom_site_fract_x
_atom_site_fract_y
_atom_site_fract_z
Cr1 0.00000 0.00000 0.50000
Cr2 0.00000 0.00000 0.00000
Cr3 0.00000 0.00000 0.33330
S 0.33330 0.00000 0.25000

loop_
_cod_related_entry_id
_cod_related_entry_database
_cod_related_entry_code
1 AMCSD 0009200
